data_4133640
loop_
_publ_author_name
'Gu, Yiting'
'Shen, Yangyang'
'Zarate, Cayetana'
'Martin, Ruben'

_publ_section_title
;
 A Mild and Direct Site-Selective sp<sup>2</sup> C-H Silylation of
 (Poly)Azines.
;
_journal_issue 1
_journal_name_full 'Journal of the American Chemical Society'
_journal_page_first 127
_journal_page_last 132
_journal_paper_doi 10.1021/jacs.8b12063
_journal_volume 141
_journal_year 2019
_chemical_formula_sum 'C27 H45 N5 O2 Si'
_chemical_formula_weight 499.77
_space_group_IT_number 2
_space_group_name_Hall '-P 1'
_space_group_name_H-M_alt 'P -1'
_symmetry_cell_setting triclinic
_symmetry_space_group_name_H-M 'P -1'
_atom_sites_solution_hydrogens geom
_audit_creation_method SHELXL-2018/3
_cell_angle_alpha 101.815(3)
_cell_angle_beta 94.813(3)
_cell_angle_gamma 99.388(3)
_cell_formula_units_Z 2
_cell_length_a 7.1983(7)
_cell_length_b 11.5830(12)
_cell_length_c 17.2442(18)
_cell_measurement_reflns_used 5357
_cell_measurement_temperature 100(2)
_cell_measurement_theta_max 30.56
_cell_measurement_theta_min 2.41
_cell_volume 1378.2(2)
_computing_cell_refinement 'Bruker APEX2 v2014.9-0'
_computing_data_collection 'Bruker APEX2 v2014.9-0'
_computing_data_reduction 'Bruker SAINT V7.60A'
_computing_molecular_graphics 'Bruker SHELXTL'
_computing_publication_material 'Bruker SHELXTL'
_computing_structure_refinement 'SHELXL-2014 (Sheldrick, 2014)'
_computing_structure_solution Sir2011
_diffrn_ambient_temperature 100(2)
_diffrn_detector_area_resol_mean 512
_diffrn_detector_type '4K CCD area detector APEX II'
_diffrn_measured_fraction_theta_full 0.974
_diffrn_measured_fraction_theta_max 0.915
_diffrn_measurement_device_type 'APEX DUO Kappa 4-axis goniometer'
_diffrn_measurement_method
;
 Fullsphere data collection, phi and omega scans
;
_diffrn_measurement_specimen_support 'magnetic support with MicroMount'
_diffrn_radiation_monochromator 'Quazar MX Multilayer Optics'
_diffrn_radiation_type MoK\a
_diffrn_radiation_wavelength 0.71073
_diffrn_reflns_av_R_equivalents 0.0575
_diffrn_reflns_av_unetI/netI 0.0705
_diffrn_reflns_Laue_measured_fraction_full 0.974
_diffrn_reflns_Laue_measured_fraction_max 0.915
_diffrn_reflns_limit_h_max 10
_diffrn_reflns_limit_h_min -8
_diffrn_reflns_limit_k_max 16
_diffrn_reflns_limit_k_min -14
_diffrn_reflns_limit_l_max 24
_diffrn_reflns_limit_l_min -23
_diffrn_reflns_number 14894
_diffrn_reflns_point_group_measured_fraction_full 0.974
_diffrn_reflns_point_group_measured_fraction_max 0.915
_diffrn_reflns_theta_full 25.242
_diffrn_reflns_theta_max 30.686
_diffrn_reflns_theta_min 1.828
_diffrn_source 'Microfocus source E025 IuS'
_diffrn_source_current 0.6
_diffrn_source_power 50
_diffrn_source_size '0.2 mm x 0.2 mm fine focus'
_diffrn_source_type 'Bruker APEX DUO'
_exptl_absorpt_coefficient_mu 0.118
_exptl_absorpt_correction_T_max 0.998
_exptl_absorpt_correction_T_min 0.66
_exptl_absorpt_correction_type multi-scan
_exptl_absorpt_process_details
; 
 SADABS Version 2008/1 Bruker-Nonius
 Blessing, Acta Cryst. (1995) A51 33-38
;
_exptl_crystal_colour colourless
_exptl_crystal_density_diffrn 1.204
_exptl_crystal_description plate
_exptl_crystal_F_000 544
_exptl_crystal_size_max 0.20
_exptl_crystal_size_mid 0.10
_exptl_crystal_size_min 0.02
_refine_diff_density_max 0.762
_refine_diff_density_min -0.395
_refine_diff_density_rms 0.081
_refine_ls_extinction_method none
_refine_ls_goodness_of_fit_ref 1.035
_refine_ls_hydrogen_treatment constr
_refine_ls_matrix_type full
_refine_ls_number_parameters 319
_refine_ls_number_reflns 7821
_refine_ls_number_restraints 0
_refine_ls_restrained_S_all 1.035
_refine_ls_R_factor_all 0.0874
_refine_ls_R_factor_gt 0.0640
_refine_ls_shift/su_max 0.001
_refine_ls_shift/su_mean 0.000
_refine_ls_structure_factor_coef Fsqd
_refine_ls_weighting_details 'w=1/[\s^2^(Fo^2^)+(0.1002P)^2^+0.2135P] where P=(Fo^2^+2Fc^2^)/3'
_refine_ls_weighting_scheme calc
_refine_ls_wR_factor_gt 0.1654
_refine_ls_wR_factor_ref 0.1852
_reflns_Friedel_coverage 0.000
_reflns_number_gt 5746
_reflns_number_total 7821
_reflns_threshold_expression 'I > 2\s(I)'
_cod_data_source_file ja8b12063_si_002.cif
_cod_data_source_block mo_YGU801_0m
_cod_depositor_comments
;
The following automatic conversions were performed:

data item '_exptl_absorpt_correction_type' value 'Multi-scan' was
changed to 'multi-scan' in accordance with the
/home/saulius/struct/COD-crude-data/automatic-downloads/DataCite-retrospective/ACS/depositions/lib/dictionaries/cif_core.dic
dictionary named 'cif_core.dic' version 2.4.2 last updated on
2011-04-26.

data item '_symmetry_cell_setting' value 'Triclinic' was changed to
'triclinic' in accordance with the
/home/saulius/struct/COD-crude-data/automatic-downloads/DataCite-retrospective/ACS/depositions/lib/dictionaries/cif_core.dic
dictionary named 'cif_core.dic' version 2.4.2 last updated on
2011-04-26.

Automatic conversion script
Id: cif_fix_values 6909 2019-04-08 15:41:33Z antanas 
;
_cod_original_sg_symbol_H-M P-1
_cod_database_code 4133640
_shelx_shelxl_version_number 2018/3
_shelx_space_group_comment
;
The symmetry employed for this shelxl refinement is uniquely defined
by the following loop, which should always be used as a source of
symmetry information in preference to the above space-group names.
They are only intended as comments.
;
_shelx_estimated_absorpt_t_min 0.977
_shelx_estimated_absorpt_t_max 0.998

loop_
_space_group_symop_operation_xyz
'x, y, z'
'-x, -y, -z'

loop_
_atom_site_label
_atom_site_type_symbol
_atom_site_fract_x
_atom_site_fract_y
_atom_site_fract_z
_atom_site_U_iso_or_equiv
_atom_site_adp_type
_atom_site_occupancy
_atom_site_site_symmetry_order
_atom_site_calc_flag
_atom_site_refinement_flags_posn
_atom_site_refinement_flags_adp
Si1 Si 0.43475(6) 0.75196(4) 0.86468(3) 0.02590(14) Uani 1 1 d . .
O1 O 0.52817(18) -0.16822(11) 0.25675(9) 0.0362(3) Uani 1 1 d . .
O2 O 1.09159(19) -0.04357(11) 0.41374(8) 0.0378(3) Uani 1 1 d . .
N1 N 0.02428(19) 0.52463(12) 0.64458(9) 0.0276(3) Uani 1 1 d . .
N2 N 0.3299(2) 0.58256(11) 0.72398(9) 0.0260(3) Uani 1 1 d . .
N3 N 0.27682(19) 0.43312(11) 0.60726(9) 0.0258(3) Uani 1 1 d . .
N4 N 0.4429(2) 0.29654(11) 0.48229(9) 0.0267(3) Uani 1 1 d . .
N5 N 0.8054(2) -0.10930(11) 0.33845(9) 0.0273(3) Uani 1 1 d . .
C1 C 0.2610(2) 0.66452(13) 0.77549(11) 0.0265(3) Uani 1 1 d . .
C2 C 0.0748(2) 0.68020(14) 0.76298(11) 0.0297(4) Uani 1 1 d . .
H2 H 0.026603 0.739126 0.798486 0.036 Uiso 1 1 calc R U
C3 C -0.0385(2) 0.60611(14) 0.69634(11) 0.0295(4) Uani 1 1 d . .
H3 H -0.167284 0.614340 0.687503 0.035 Uiso 1 1 calc R U
C4 C 0.2087(2) 0.51686(13) 0.66017(10) 0.0255(3) Uani 1 1 d . .
C5 C 0.1790(2) 0.39394(14) 0.52574(11) 0.0273(3) Uani 1 1 d . .
H5A H 0.210774 0.457824 0.496109 0.033 Uiso 1 1 calc R U
H5AB H 0.040106 0.379567 0.527365 0.033 Uiso 1 1 calc R U
C6 C 0.2369(2) 0.27996(14) 0.48310(11) 0.0284(4) Uani 1 1 d . .
H6A H 0.195316 0.214403 0.510242 0.034 Uiso 1 1 calc R U
H6AB H 0.173270 0.256436 0.427558 0.034 Uiso 1 1 calc R U
C7 C 0.5324(2) 0.32565(14) 0.56482(11) 0.0272(3) Uani 1 1 d . .
H7A H 0.671766 0.335154 0.565482 0.033 Uiso 1 1 calc R U
H7AB H 0.489547 0.258721 0.590610 0.033 Uiso 1 1 calc R U
C8 C 0.4834(2) 0.44052(14) 0.61176(11) 0.0266(3) Uani 1 1 d . .
H8A H 0.537900 0.454585 0.668267 0.032 Uiso 1 1 calc R U
H8AB H 0.539993 0.509205 0.590094 0.032 Uiso 1 1 calc R U
C9 C 0.4943(2) 0.18802(14) 0.43547(11) 0.0291(4) Uani 1 1 d . .
H9A H 0.416891 0.165442 0.382588 0.035 Uiso 1 1 calc R U
H9AB H 0.463594 0.121345 0.462888 0.035 Uiso 1 1 calc R U
C10 C 0.7034(2) 0.20408(14) 0.42362(12) 0.0307(4) Uani 1 1 d . .
H10A H 0.779682 0.210110 0.475300 0.037 Uiso 1 1 calc R U
H10B H 0.740381 0.280412 0.406663 0.037 Uiso 1 1 calc R U
C11 C 0.7503(3) 0.10154(14) 0.36170(11) 0.0296(4) Uani 1 1 d . .
H11A H 0.666302 0.090499 0.311238 0.036 Uiso 1 1 calc R U
H11B H 0.882905 0.123056 0.350782 0.036 Uiso 1 1 calc R U
C12 C 0.7261(3) -0.01586(14) 0.38964(11) 0.0293(4) Uani 1 1 d . .
H12A H 0.789405 -0.000742 0.444933 0.035 Uiso 1 1 calc R U
H12B H 0.589319 -0.045436 0.390284 0.035 Uiso 1 1 calc R U
C13 C 0.6898(2) -0.18233(14) 0.27208(11) 0.0283(4) Uani 1 1 d . .
C14 C 0.7706(2) -0.27982(14) 0.22146(11) 0.0287(4) Uani 1 1 d . .
H14A H 0.715836 -0.291011 0.165230 0.034 Uiso 1 1 calc R U
H14B H 0.729786 -0.355853 0.238253 0.034 Uiso 1 1 calc R U
C15 C 0.9865(2) -0.25626(13) 0.22549(11) 0.0270(3) Uani 1 1 d . .
C16 C 1.0667(2) -0.22257(14) 0.31298(11) 0.0291(4) Uani 1 1 d . .
H16A H 1.032698 -0.292543 0.337088 0.035 Uiso 1 1 calc R U
H16B H 1.206851 -0.202928 0.317236 0.035 Uiso 1 1 calc R U
C17 C 0.9952(2) -0.11748(14) 0.35925(11) 0.0286(4) Uani 1 1 d . .
C18 C 1.0563(3) -0.36554(15) 0.17855(12) 0.0340(4) Uani 1 1 d . .
H18A H 1.192487 -0.361970 0.195284 0.041 Uiso 1 1 calc R U
H18B H 0.982972 -0.441234 0.186771 0.041 Uiso 1 1 calc R U
C19 C 1.0238(4) -0.35696(18) 0.09174(13) 0.0451(5) Uani 1 1 d . .
H19A H 0.895426 -0.399907 0.067067 0.054 Uiso 1 1 calc R U
H19B H 1.118823 -0.392131 0.060863 0.054 Uiso 1 1 calc R U
C20 C 1.0448(4) -0.22298(19) 0.09374(15) 0.0559(6) Uani 1 1 d . .
H20A H 1.160944 -0.194869 0.070824 0.067 Uiso 1 1 calc R U
H20B H 0.934109 -0.207067 0.062273 0.067 Uiso 1 1 calc R U
C21 C 1.0573(3) -0.15858(15) 0.18042(11) 0.0320(4) Uani 1 1 d . .
H21A H 0.976580 -0.096570 0.186103 0.038 Uiso 1 1 calc R U
H21B H 1.189787 -0.119475 0.201498 0.038 Uiso 1 1 calc R U
C22 C 0.3325(2) 0.87723(14) 0.92131(11) 0.0285(4) Uani 1 1 d . .
H22A H 0.201356 0.844951 0.929574 0.034 Uiso 1 1 calc R U
H22B H 0.407404 0.907268 0.974557 0.034 Uiso 1 1 calc R U
C23 C 0.3277(3) 0.98346(15) 0.88089(12) 0.0328(4) Uani 1 1 d . .
H23A H 0.278569 1.046562 0.915704 0.049 Uiso 1 1 calc R U
H23B H 0.245298 0.956342 0.829977 0.049 Uiso 1 1 calc R U
H23C H 0.456370 1.015218 0.871203 0.049 Uiso 1 1 calc R U
C24 C 0.6569(2) 0.81488(15) 0.82763(11) 0.0309(4) Uani 1 1 d . .
H24A H 0.708585 0.748371 0.796310 0.037 Uiso 1 1 calc R U
H24B H 0.627011 0.867673 0.791697 0.037 Uiso 1 1 calc R U
C25 C 0.8077(2) 0.88680(15) 0.89610(12) 0.0338(4) Uani 1 1 d . .
H25A H 0.922947 0.916430 0.874246 0.051 Uiso 1 1 calc R U
H25B H 0.837219 0.834989 0.932013 0.051 Uiso 1 1 calc R U
H25C H 0.759313 0.954927 0.925791 0.051 Uiso 1 1 calc R U
C26 C 0.4807(3) 0.64783(16) 0.93112(12) 0.0352(4) Uani 1 1 d . .
H26A H 0.543721 0.696568 0.983535 0.042 Uiso 1 1 calc R U
H26B H 0.357205 0.603928 0.940010 0.042 Uiso 1 1 calc R U
C27 C 0.6026(3) 0.55616(17) 0.89990(15) 0.0439(5) Uani 1 1 d . .
H27A H 0.604387 0.499220 0.934762 0.066 Uiso 1 1 calc R U
H27B H 0.732241 0.597750 0.899299 0.066 Uiso 1 1 calc R U
H27C H 0.549217 0.512725 0.845626 0.066 Uiso 1 1 calc R U

loop_
_atom_site_aniso_label
_atom_site_aniso_U_11
_atom_site_aniso_U_22
_atom_site_aniso_U_33
_atom_site_aniso_U_23
_atom_site_aniso_U_13
_atom_site_aniso_U_12
Si1 0.0231(2) 0.0199(2) 0.0335(3) 0.00432(17) 0.00008(18) 0.00395(15)
O1 0.0255(6) 0.0341(6) 0.0472(8) 0.0053(6) 0.0009(6) 0.0069(5)
O2 0.0351(7) 0.0338(6) 0.0384(8) 0.0007(6) -0.0031(6) 0.0014(5)
N1 0.0235(7) 0.0222(6) 0.0355(8) 0.0059(5) -0.0007(6) 0.0023(5)
N2 0.0250(7) 0.0189(5) 0.0329(8) 0.0044(5) 0.0012(6) 0.0032(5)
N3 0.0236(7) 0.0203(6) 0.0317(8) 0.0035(5) -0.0002(6) 0.0033(5)
N4 0.0253(7) 0.0203(6) 0.0331(8) 0.0040(5) 0.0006(6) 0.0040(5)
N5 0.0280(7) 0.0195(6) 0.0338(8) 0.0049(5) 0.0025(6) 0.0044(5)
C1 0.0255(8) 0.0193(6) 0.0340(9) 0.0063(6) 0.0014(7) 0.0027(5)
C2 0.0264(8) 0.0227(7) 0.0386(10) 0.0030(6) 0.0022(7) 0.0066(6)
C3 0.0247(8) 0.0247(7) 0.0382(10) 0.0067(7) 0.0011(7) 0.0039(6)
C4 0.0247(7) 0.0189(6) 0.0326(9) 0.0076(6) 0.0009(6) 0.0025(5)
C5 0.0251(8) 0.0238(7) 0.0317(9) 0.0045(6) -0.0008(7) 0.0053(6)
C6 0.0252(8) 0.0237(7) 0.0333(10) 0.0025(6) -0.0011(7) 0.0026(6)
C7 0.0259(8) 0.0214(7) 0.0340(9) 0.0060(6) 0.0015(7) 0.0046(6)
C8 0.0228(7) 0.0217(7) 0.0327(9) 0.0034(6) -0.0007(6) 0.0023(5)
C9 0.0302(8) 0.0199(6) 0.0352(10) 0.0035(6) 0.0028(7) 0.0031(6)
C10 0.0299(8) 0.0205(7) 0.0406(10) 0.0057(6) 0.0050(7) 0.0024(6)
C11 0.0312(8) 0.0222(7) 0.0358(10) 0.0077(6) 0.0059(7) 0.0037(6)
C12 0.0319(9) 0.0217(7) 0.0345(10) 0.0054(6) 0.0050(7) 0.0065(6)
C13 0.0253(8) 0.0225(7) 0.0369(10) 0.0081(6) 0.0032(7) 0.0022(6)
C14 0.0283(8) 0.0211(7) 0.0347(10) 0.0040(6) 0.0003(7) 0.0033(6)
C15 0.0267(8) 0.0203(6) 0.0343(9) 0.0070(6) 0.0021(7) 0.0054(6)
C16 0.0264(8) 0.0245(7) 0.0376(10) 0.0094(7) 0.0015(7) 0.0065(6)
C17 0.0289(8) 0.0238(7) 0.0336(10) 0.0093(6) 0.0020(7) 0.0035(6)
C18 0.0371(9) 0.0251(7) 0.0419(11) 0.0062(7) 0.0066(8) 0.0123(7)
C19 0.0565(13) 0.0379(10) 0.0431(12) 0.0057(9) 0.0081(10) 0.0181(9)
C20 0.0886(19) 0.0401(11) 0.0455(14) 0.0156(10) 0.0165(12) 0.0189(12)
C21 0.0317(9) 0.0254(7) 0.0415(11) 0.0125(7) 0.0047(8) 0.0065(6)
C22 0.0263(8) 0.0237(7) 0.0338(9) 0.0036(6) 0.0014(7) 0.0040(6)
C23 0.0328(9) 0.0255(7) 0.0402(11) 0.0059(7) 0.0019(8) 0.0085(6)
C24 0.0259(8) 0.0270(7) 0.0375(10) 0.0033(7) 0.0024(7) 0.0038(6)
C25 0.0249(8) 0.0288(8) 0.0444(11) 0.0055(7) -0.0003(7) 0.0010(6)
C26 0.0365(10) 0.0282(8) 0.0410(11) 0.0110(7) -0.0031(8) 0.0063(7)
C27 0.0457(11) 0.0283(8) 0.0589(14) 0.0121(8) -0.0052(10) 0.0127(8)

loop_
_atom_type_symbol
_atom_type_description
_atom_type_scat_dispersion_real
_atom_type_scat_dispersion_imag
_atom_type_scat_source
C C 0.0033 0.0016 'International Tables Vol C Tables 4.2.6.8 and 6.1.1.4'
H H 0.0000 0.0000 'International Tables Vol C Tables 4.2.6.8 and 6.1.1.4'
N N 0.0061 0.0033 'International Tables Vol C Tables 4.2.6.8 and 6.1.1.4'
O O 0.0106 0.0060 'International Tables Vol C Tables 4.2.6.8 and 6.1.1.4'
Si Si 0.0817 0.0704 'International Tables Vol C Tables 4.2.6.8 and 6.1.1.4'

loop_
_geom_angle_atom_site_label_1
_geom_angle_atom_site_label_2
_geom_angle_atom_site_label_3
_geom_angle
C24 Si1 C22 109.47(8)
C24 Si1 C26 111.33(9)
C22 Si1 C26 109.25(9)
C24 Si1 C1 108.26(8)
C22 Si1 C1 110.00(8)
C26 Si1 C1 108.51(8)
C3 N1 C4 115.83(14)
C1 N2 C4 116.78(14)
C4 N3 C5 117.97(14)
C4 N3 C8 117.96(13)
C5 N3 C8 113.64(14)
C7 N4 C6 108.15(14)
C7 N4 C9 111.95(13)
C6 N4 C9 110.11(12)
C13 N5 C17 124.08(14)
C13 N5 C12 118.24(14)
C17 N5 C12 117.67(14)
N2 C1 C2 121.17(15)
N2 C1 Si1 115.11(12)
C2 C1 Si1 123.71(13)
C1 C2 C3 117.24(16)
C1 C2 H2 121.4
C3 C2 H2 121.4
N1 C3 C2 123.21(16)
N1 C3 H3 118.4
C2 C3 H3 118.4
N2 C4 N1 125.74(15)
N2 C4 N3 117.44(15)
N1 C4 N3 116.80(14)
N3 C5 C6 110.47(14)
N3 C5 H5A 109.6
C6 C5 H5A 109.6
N3 C5 H5AB 109.6
C6 C5 H5AB 109.6
H5A C5 H5AB 108.1
N4 C6 C5 111.09(13)
N4 C6 H6A 109.4
C5 C6 H6A 109.4
N4 C6 H6AB 109.4
C5 C6 H6AB 109.4
H6A C6 H6AB 108.0
N4 C7 C8 111.34(14)
N4 C7 H7A 109.4
C8 C7 H7A 109.4
N4 C7 H7AB 109.4
C8 C7 H7AB 109.4
H7A C7 H7AB 108.0
N3 C8 C7 110.98(12)
N3 C8 H8A 109.4
C7 C8 H8A 109.4
N3 C8 H8AB 109.4
C7 C8 H8AB 109.4
H8A C8 H8AB 108.0
N4 C9 C10 112.95(13)
N4 C9 H9A 109.0
C10 C9 H9A 109.0
N4 C9 H9AB 109.0
C10 C9 H9AB 109.0
H9A C9 H9AB 107.8
C9 C10 C11 113.23(13)
C9 C10 H10A 108.9
C11 C10 H10A 108.9
C9 C10 H10B 108.9
C11 C10 H10B 108.9
H10A C10 H10B 107.7
C12 C11 C10 112.05(14)
C12 C11 H11A 109.2
C10 C11 H11A 109.2
C12 C11 H11B 109.2
C10 C11 H11B 109.2
H11A C11 H11B 107.9
N5 C12 C11 112.76(14)
N5 C12 H12A 109.0
C11 C12 H12A 109.0
N5 C12 H12B 109.0
C11 C12 H12B 109.0
H12A C12 H12B 107.8
O1 C13 N5 120.45(16)
O1 C13 C14 121.77(16)
N5 C13 C14 117.77(15)
C13 C14 C15 114.96(13)
C13 C14 H14A 108.5
C15 C14 H14A 108.5
C13 C14 H14B 108.5
C15 C14 H14B 108.5
H14A C14 H14B 107.5
C16 C15 C14 107.46(14)
C16 C15 C18 112.84(14)
C14 C15 C18 111.07(13)
C16 C15 C21 112.33(13)
C14 C15 C21 111.50(14)
C18 C15 C21 101.68(14)
C17 C16 C15 112.87(14)
C17 C16 H16A 109.0
C15 C16 H16A 109.0
C17 C16 H16B 109.0
C15 C16 H16B 109.0
H16A C16 H16B 107.8
O2 C17 N5 119.98(16)
O2 C17 C16 122.93(16)
N5 C17 C16 117.06(14)
C19 C18 C15 104.54(15)
C19 C18 H18A 110.8
C15 C18 H18A 110.8
C19 C18 H18B 110.8
C15 C18 H18B 110.8
H18A C18 H18B 108.9
C18 C19 C20 105.43(17)
C18 C19 H19A 110.7
C20 C19 H19A 110.7
C18 C19 H19B 110.7
C20 C19 H19B 110.7
H19A C19 H19B 108.8
C21 C20 C19 107.14(17)
C21 C20 H20A 110.3
C19 C20 H20A 110.3
C21 C20 H20B 110.3
C19 C20 H20B 110.3
H20A C20 H20B 108.5
C20 C21 C15 105.77(15)
C20 C21 H21A 110.6
C15 C21 H21A 110.6
C20 C21 H21B 110.6
C15 C21 H21B 110.6
H21A C21 H21B 108.7
C23 C22 Si1 114.85(13)
C23 C22 H22A 108.6
Si1 C22 H22A 108.6
C23 C22 H22B 108.6
Si1 C22 H22B 108.6
H22A C22 H22B 107.5
C22 C23 H23A 109.5
C22 C23 H23B 109.5
H23A C23 H23B 109.5
C22 C23 H23C 109.5
H23A C23 H23C 109.5
H23B C23 H23C 109.5
C25 C24 Si1 112.06(13)
C25 C24 H24A 109.2
Si1 C24 H24A 109.2
C25 C24 H24B 109.2
Si1 C24 H24B 109.2
H24A C24 H24B 107.9
C24 C25 H25A 109.5
C24 C25 H25B 109.5
H25A C25 H25B 109.5
C24 C25 H25C 109.5
H25A C25 H25C 109.5
H25B C25 H25C 109.5
C27 C26 Si1 115.47(15)
C27 C26 H26A 108.4
Si1 C26 H26A 108.4
C27 C26 H26B 108.4
Si1 C26 H26B 108.4
H26A C26 H26B 107.5
C26 C27 H27A 109.5
C26 C27 H27B 109.5
H27A C27 H27B 109.5
C26 C27 H27C 109.5
H27A C27 H27C 109.5
H27B C27 H27C 109.5

loop_
_geom_bond_atom_site_label_1
_geom_bond_atom_site_label_2
_geom_bond_distance
Si1 C24 1.8653(18)
Si1 C22 1.8682(18)
Si1 C26 1.8732(19)
Si1 C1 1.8924(17)
O1 C13 1.216(2)
O2 C17 1.210(2)
N1 C3 1.324(2)
N1 C4 1.354(2)
N2 C1 1.349(2)
N2 C4 1.353(2)
N3 C4 1.372(2)
N3 C5 1.465(2)
N3 C8 1.470(2)
N4 C7 1.460(2)
N4 C6 1.466(2)
N4 C9 1.468(2)
N5 C13 1.390(2)
N5 C17 1.407(2)
N5 C12 1.473(2)
C1 C2 1.387(2)
C2 C3 1.390(2)
C2 H2 0.9500
C3 H3 0.9500
C5 C6 1.514(2)
C5 H5A 0.9900
C5 H5AB 0.9900
C6 H6A 0.9900
C6 H6AB 0.9900
C7 C8 1.520(2)
C7 H7A 0.9900
C7 H7AB 0.9900
C8 H8A 0.9900
C8 H8AB 0.9900
C9 C10 1.523(2)
C9 H9A 0.9900
C9 H9AB 0.9900
C10 C11 1.529(2)
C10 H10A 0.9900
C10 H10B 0.9900
C11 C12 1.522(2)
C11 H11A 0.9900
C11 H11B 0.9900
C12 H12A 0.9900
C12 H12B 0.9900
C13 C14 1.507(2)
C14 C15 1.526(2)
C14 H14A 0.9900
C14 H14B 0.9900
C15 C16 1.517(3)
C15 C18 1.538(2)
C15 C21 1.544(2)
C16 C17 1.503(2)
C16 H16A 0.9900
C16 H16B 0.9900
C18 C19 1.522(3)
C18 H18A 0.9900
C18 H18B 0.9900
C19 C20 1.527(3)
C19 H19A 0.9900
C19 H19B 0.9900
C20 C21 1.516(3)
C20 H20A 0.9900
C20 H20B 0.9900
C21 H21A 0.9900
C21 H21B 0.9900
C22 C23 1.537(2)
C22 H22A 0.9900
C22 H22B 0.9900
C23 H23A 0.9800
C23 H23B 0.9800
C23 H23C 0.9800
C24 C25 1.534(2)
C24 H24A 0.9900
C24 H24B 0.9900
C25 H25A 0.9800
C25 H25B 0.9800
C25 H25C 0.9800
C26 C27 1.528(3)
C26 H26A 0.9900
C26 H26B 0.9900
C27 H27A 0.9800
C27 H27B 0.9800
C27 H27C 0.9800

loop_
_geom_torsion_atom_site_label_1
_geom_torsion_atom_site_label_2
_geom_torsion_atom_site_label_3
_geom_torsion_atom_site_label_4
_geom_torsion
C4 N2 C1 C2 -0.2(2)
C4 N2 C1 Si1 178.90(11)
C24 Si1 C1 N2 51.50(14)
C22 Si1 C1 N2 171.08(11)
C26 Si1 C1 N2 -69.46(14)
C24 Si1 C1 C2 -129.47(15)
C22 Si1 C1 C2 -9.89(17)
C26 Si1 C1 C2 109.57(15)
N2 C1 C2 C3 1.5(2)
Si1 C1 C2 C3 -177.50(12)
C4 N1 C3 C2 0.0(2)
C1 C2 C3 N1 -1.4(3)
C1 N2 C4 N1 -1.4(2)
C1 N2 C4 N3 -179.99(13)
C3 N1 C4 N2 1.5(2)
C3 N1 C4 N3 -179.93(14)
C5 N3 C4 N2 -157.65(14)
C8 N3 C4 N2 -14.9(2)
C5 N3 C4 N1 23.7(2)
C8 N3 C4 N1 166.39(14)
C4 N3 C5 C6 -164.62(13)
C8 N3 C5 C6 51.10(17)
C7 N4 C6 C5 61.68(17)
C9 N4 C6 C5 -175.70(14)
N3 C5 C6 N4 -56.99(19)
C6 N4 C7 C8 -60.48(16)
C9 N4 C7 C8 178.04(12)
C4 N3 C8 C7 165.60(14)
C5 N3 C8 C7 -50.11(18)
N4 C7 C8 N3 54.90(18)
C7 N4 C9 C10 -66.60(18)
C6 N4 C9 C10 173.05(15)
N4 C9 C10 C11 -168.46(14)
C9 C10 C11 C12 -67.4(2)
C13 N5 C12 C11 -87.65(18)
C17 N5 C12 C11 91.26(18)
C10 C11 C12 N5 -168.81(14)
C17 N5 C13 O1 -178.25(15)
C12 N5 C13 O1 0.6(2)
C17 N5 C13 C14 2.8(2)
C12 N5 C13 C14 -178.33(14)
O1 C13 C14 C15 155.85(16)
N5 C13 C14 C15 -25.3(2)
C13 C14 C15 C16 50.63(18)
C13 C14 C15 C18 174.50(14)
C13 C14 C15 C21 -72.86(19)
C14 C15 C16 C17 -55.96(17)
C18 C15 C16 C17 -178.74(14)
C21 C15 C16 C17 67.02(18)
C13 N5 C17 O2 173.22(16)
C12 N5 C17 O2 -5.6(2)
C13 N5 C17 C16 -8.7(2)
C12 N5 C17 C16 172.44(14)
C15 C16 C17 O2 -145.28(17)
C15 C16 C17 N5 36.7(2)
C16 C15 C18 C19 -159.86(16)
C14 C15 C18 C19 79.40(18)
C21 C15 C18 C19 -39.33(18)
C15 C18 C19 C20 30.2(2)
C18 C19 C20 C21 -8.8(3)
C19 C20 C21 C15 -15.9(2)
C16 C15 C21 C20 154.71(17)
C14 C15 C21 C20 -84.6(2)
C18 C15 C21 C20 33.8(2)
C24 Si1 C22 C23 45.17(15)
C26 Si1 C22 C23 167.32(12)
C1 Si1 C22 C23 -73.67(14)
C22 Si1 C24 C25 60.55(14)
C26 Si1 C24 C25 -60.35(15)
C1 Si1 C24 C25 -179.54(12)
C24 Si1 C26 C27 -46.44(16)
C22 Si1 C26 C27 -167.46(13)
C1 Si1 C26 C27 72.61(16)
